data_1550092
loop_
_publ_author_name
'Bismillah, Aisha N.'
'Sturala, Jiri'
'Chapin, Brette M.'
'Yufit, Dmitry S.'
'Hodgkinson, Paul'
'McGonigal, Paul R.'

_publ_section_title
;
 Shape-selective crystallisation of fluxional carbon cages.
;
_journal_issue 46
_journal_name_full 'Chemical science'
_journal_page_first 8631
_journal_page_last 8636
_journal_paper_doi 10.1039/c8sc04303e
_journal_volume 9
_journal_year 2018
_chemical_absolute_configuration ad
_chemical_formula_moiety 'C15 H11 F O'
_chemical_formula_sum 'C15 H11 F O'
_chemical_formula_weight 226.24
_chemical_name_systematic
;
1-(4-Fluorophenyl)tricyclo[3.3.1.0^2,8^]nona-3,6-dien-9-one
;
_space_group_crystal_system orthorhombic
_space_group_IT_number 19
_space_group_name_Hall 'P 2ac 2ab'
_space_group_name_H-M_alt 'P 21 21 21'
_symmetry_space_group_name_Hall 'P 2ac 2ab'
_symmetry_space_group_name_H-M 'P 21 21 21'
_atom_sites_solution_hydrogens difmap
_atom_sites_solution_primary direct
_audit_creation_date 2017-12-06
_audit_creation_method
;
Olex2 1.2-beta
(compiled 2017.08.10 svn.r3458 for OlexSys, GUI svn.r5381)
;
_audit_update_record
;
2018-07-24 deposited with the CCDC.
2018-10-22 downloaded from the CCDC.
;
_cell_angle_alpha 90
_cell_angle_beta 90
_cell_angle_gamma 90
_cell_formula_units_Z 4
_cell_length_a 9.9209(4)
_cell_length_b 9.9803(4)
_cell_length_c 11.1024(4)
_cell_measurement_reflns_used 7547
_cell_measurement_temperature 120.0
_cell_measurement_theta_max 30.15
_cell_measurement_theta_min 2.74
_cell_volume 1099.29(7)
_computing_cell_refinement 'SAINT V8.38A (Bruker AXS, 2016)'
_computing_data_collection 'APEX3 v.2017.3_0 (Bruker, 2017)'
_computing_data_reduction 'SAINT V8.38A (Bruker AXS, 2016)'
_computing_molecular_graphics 'Olex2 (Dolomanov et al., 2009)'
_computing_publication_material 'Olex2 (Dolomanov et al., 2009)'
_computing_structure_refinement 'ShelXL (Sheldrick, 2015)'
_computing_structure_solution 'XS (Sheldrick, 2008)'
_diffrn_ambient_temperature 120.0
_diffrn_detector 'Bruker PHOTON 100 CMOS'
_diffrn_detector_area_resol_mean 10.4
_diffrn_detector_type 'CMOS sensor'
_diffrn_measured_fraction_theta_full 0.997
_diffrn_measured_fraction_theta_max 0.998
_diffrn_measurement_device '3-circle diffractometer'
_diffrn_measurement_device_type 'Bruker D8 Venture'
_diffrn_measurement_method '\f and \w scans'
_diffrn_radiation_monochromator 'focusing mirrors'
_diffrn_radiation_probe x-ray
_diffrn_radiation_type MoK\a
_diffrn_radiation_wavelength 0.71073
_diffrn_reflns_av_R_equivalents 0.0393
_diffrn_reflns_av_unetI/netI 0.0311
_diffrn_reflns_Laue_measured_fraction_full 0.997
_diffrn_reflns_Laue_measured_fraction_max 0.998
_diffrn_reflns_limit_h_max 13
_diffrn_reflns_limit_h_min -13
_diffrn_reflns_limit_k_max 13
_diffrn_reflns_limit_k_min -13
_diffrn_reflns_limit_l_max 15
_diffrn_reflns_limit_l_min -15
_diffrn_reflns_number 17800
_diffrn_reflns_point_group_measured_fraction_full 0.997
_diffrn_reflns_point_group_measured_fraction_max 0.998
_diffrn_reflns_theta_full 25.242
_diffrn_reflns_theta_max 29.498
_diffrn_reflns_theta_min 2.744
_diffrn_source 'microfocus sealed X-ray tube'
_diffrn_source_type 'Incoatec I\mS microsource'
_diffrn_standards_number 0
_exptl_absorpt_coefficient_mu 0.096
_exptl_absorpt_correction_T_max 1.0000
_exptl_absorpt_correction_T_min 0.9450
_exptl_absorpt_correction_type multi-scan
_exptl_absorpt_process_details
'SADABS-2016/2 (Bruker,2016/2) was used for absorption correction. wR2(int) was 0.0898 before and 0.0396 after correction. The Ratio of minimum to maximum transmission is 0.9450. The \l/2 correction factor is Not present.'
_exptl_crystal_colour 'clear colourless'
_exptl_crystal_colour_lustre clear
_exptl_crystal_colour_primary colourless
_exptl_crystal_density_diffrn 1.367
_exptl_crystal_description irregular
_exptl_crystal_F_000 472
_exptl_crystal_size_max 0.35
_exptl_crystal_size_mid 0.22
_exptl_crystal_size_min 0.16
_refine_diff_density_max 0.253
_refine_diff_density_min -0.171
_refine_diff_density_rms 0.041
_refine_ls_abs_structure_details
;
 Flack x determined using 1078 quotients [(I+)-(I-)]/[(I+)+(I-)]
 (Parsons, Flack and Wagner, Acta Cryst. B69 (2013) 249-259).
;
_refine_ls_abs_structure_Flack 0.1(2)
_refine_ls_extinction_method none
_refine_ls_goodness_of_fit_ref 1.048
_refine_ls_hydrogen_treatment refall
_refine_ls_matrix_type full
_refine_ls_number_parameters 198
_refine_ls_number_reflns 3073
_refine_ls_number_restraints 0
_refine_ls_restrained_S_all 1.048
_refine_ls_R_factor_all 0.0436
_refine_ls_R_factor_gt 0.0345
_refine_ls_shift/su_max 0.000
_refine_ls_shift/su_mean 0.000
_refine_ls_structure_factor_coef Fsqd
_refine_ls_weighting_details 'w=1/[\s^2^(Fo^2^)+(0.0470P)^2^+0.1200P] where P=(Fo^2^+2Fc^2^)/3'
_refine_ls_weighting_scheme calc
_refine_ls_wR_factor_gt 0.0790
_refine_ls_wR_factor_ref 0.0824
_reflns_Friedel_coverage 0.741
_reflns_Friedel_fraction_full 0.999
_reflns_Friedel_fraction_max 0.999
_reflns_number_gt 2730
_reflns_number_total 3073
_reflns_threshold_expression 'I > 2\s(I)'
_cod_data_source_file c8sc04303e2.cif
_cod_data_source_block 3b_17srv359
_cod_depositor_comments
;
The following automatic conversions were performed:

'_diffrn_radiation_probe' value 'X-ray' changed to 'x-ray' according
to
/home/data/users/saulius/crontab/automatic-downloads/rss-feeds/RSC/lib/dictionaries/cif_core.dic
dictionary named 'cif_core.dic' version 2.4.2 from 2011-04-26.

Automatic conversion script
Id: cif_fix_values 4973 2017-02-22 13:04:09Z antanas 

 Adding full bibliography for 1550083--1550094.cif.
;
_cod_database_code 1550092
_shelx_shelxl_version_number 2017/1
_shelx_space_group_comment
;
The symmetry employed for this shelxl refinement is uniquely defined
by the following loop, which should always be used as a source of
symmetry information in preference to the above space-group names.
They are only intended as comments.
;
_shelx_estimated_absorpt_t_max 0.985
_shelx_estimated_absorpt_t_min 0.967
_computing.bruker_data_scaling 'SADABS V2012/1 (Bruker AXS Inc.)'

_olex2_refinement_description
;
;
_olex2_submission_special_instructions 'No special instructions were received'

loop_
_space_group_symop_operation_xyz
'x, y, z'
'-x+1/2, -y, z+1/2'
'x+1/2, -y+1/2, -z'
'-x, y+1/2, -z+1/2'

loop_
_atom_site_label
_atom_site_type_symbol
_atom_site_fract_x
_atom_site_fract_y
_atom_site_fract_z
_atom_site_U_iso_or_equiv
_atom_site_adp_type
_atom_site_occupancy
_atom_site_site_symmetry_order
_atom_site_calc_flag
F1 F 0.41599(11) 0.88696(10) 0.33241(10) 0.0256(3) Uani 1 1 d
O1 O 0.37254(13) 0.40169(13) 0.66821(12) 0.0230(3) Uani 1 1 d
C1 C 0.56691(15) 0.39915(16) 0.54300(14) 0.0142(3) Uani 1 1 d
C2 C 0.71445(16) 0.36545(17) 0.56833(16) 0.0189(4) Uani 1 1 d
C3 C 0.74811(18) 0.29998(18) 0.68336(18) 0.0233(4) Uani 1 1 d
C4 C 0.6578(2) 0.22876(19) 0.74344(17) 0.0237(4) Uani 1 1 d
C5 C 0.51831(18) 0.21118(17) 0.68846(15) 0.0191(3) Uani 1 1 d
C6 C 0.53750(18) 0.10947(18) 0.58808(16) 0.0201(3) Uani 1 1 d
C7 C 0.59569(18) 0.14865(17) 0.48623(16) 0.0194(3) Uani 1 1 d
C8 C 0.63709(17) 0.28942(17) 0.46900(15) 0.0174(3) Uani 1 1 d
C9 C 0.47446(17) 0.34419(17) 0.63589(14) 0.0160(3) Uani 1 1 d
C10 C 0.53025(16) 0.52853(16) 0.48536(14) 0.0139(3) Uani 1 1 d
C11 C 0.41567(17) 0.53584(17) 0.41194(15) 0.0170(3) Uani 1 1 d
C12 C 0.37685(17) 0.65637(18) 0.35987(16) 0.0192(3) Uani 1 1 d
C13 C 0.45381(18) 0.76841(17) 0.38323(15) 0.0186(3) Uani 1 1 d
C14 C 0.56662(17) 0.76596(17) 0.45509(16) 0.0183(3) Uani 1 1 d
C15 C 0.60455(16) 0.64439(17) 0.50571(15) 0.0163(3) Uani 1 1 d
H2 H 0.778(2) 0.429(2) 0.5397(19) 0.017(5) Uiso 1 1 d
H3 H 0.839(2) 0.310(2) 0.714(2) 0.030(6) Uiso 1 1 d
H4 H 0.676(2) 0.184(2) 0.815(2) 0.035(6) Uiso 1 1 d
H5 H 0.450(2) 0.184(2) 0.746(2) 0.024(5) Uiso 1 1 d
H6 H 0.518(2) 0.020(2) 0.6062(18) 0.019(5) Uiso 1 1 d
H7 H 0.615(2) 0.088(2) 0.422(2) 0.023(5) Uiso 1 1 d
H8 H 0.658(2) 0.318(2) 0.3874(18) 0.016(5) Uiso 1 1 d
H11 H 0.365(2) 0.460(2) 0.4017(19) 0.022(5) Uiso 1 1 d
H12 H 0.301(2) 0.661(2) 0.309(2) 0.030(6) Uiso 1 1 d
H14 H 0.620(2) 0.850(2) 0.4700(19) 0.023(5) Uiso 1 1 d
H15 H 0.684(2) 0.643(2) 0.551(2) 0.021(5) Uiso 1 1 d

loop_
_atom_site_aniso_label
_atom_site_aniso_U_11
_atom_site_aniso_U_22
_atom_site_aniso_U_33
_atom_site_aniso_U_23
_atom_site_aniso_U_13
_atom_site_aniso_U_12
F1 0.0313(6) 0.0174(5) 0.0281(6) 0.0048(4) -0.0003(4) 0.0059(4)
O1 0.0195(6) 0.0239(6) 0.0256(6) -0.0018(5) 0.0079(5) 0.0017(5)
C1 0.0126(7) 0.0147(7) 0.0152(7) -0.0009(6) 0.0002(6) -0.0001(6)
C2 0.0121(7) 0.0187(8) 0.0258(9) 0.0023(7) 0.0002(7) 0.0001(6)
C3 0.0193(8) 0.0235(9) 0.0272(9) 0.0013(7) -0.0088(7) 0.0017(7)
C4 0.0283(9) 0.0237(9) 0.0191(8) 0.0034(7) -0.0076(7) 0.0023(8)
C5 0.0207(8) 0.0201(8) 0.0166(8) 0.0029(7) 0.0023(7) -0.0003(7)
C6 0.0204(8) 0.0156(8) 0.0242(8) 0.0013(7) -0.0016(7) 0.0003(7)
C7 0.0210(8) 0.0162(8) 0.0211(8) -0.0024(7) -0.0007(7) 0.0027(6)
C8 0.0173(8) 0.0177(8) 0.0173(8) -0.0004(6) 0.0042(6) 0.0032(6)
C9 0.0159(7) 0.0188(7) 0.0133(7) -0.0019(6) -0.0005(6) -0.0027(6)
C10 0.0127(7) 0.0155(7) 0.0136(7) -0.0013(6) 0.0021(6) 0.0016(6)
C11 0.0151(7) 0.0164(7) 0.0194(8) -0.0017(6) -0.0012(6) -0.0014(6)
C12 0.0168(8) 0.0233(8) 0.0175(8) -0.0019(7) -0.0024(7) 0.0038(7)
C13 0.0214(8) 0.0168(7) 0.0176(8) 0.0011(6) 0.0043(6) 0.0061(7)
C14 0.0190(8) 0.0159(7) 0.0201(8) -0.0028(6) 0.0042(6) -0.0018(6)
C15 0.0140(7) 0.0188(8) 0.0160(8) -0.0016(6) 0.0000(6) -0.0003(6)

loop_
_atom_type_symbol
_atom_type_description
_atom_type_scat_dispersion_real
_atom_type_scat_dispersion_imag
_atom_type_scat_source
C C 0.0033 0.0016 'International Tables Vol C Tables 4.2.6.8 and 6.1.1.4'
H H 0.0000 0.0000 'International Tables Vol C Tables 4.2.6.8 and 6.1.1.4'
F F 0.0171 0.0103 'International Tables Vol C Tables 4.2.6.8 and 6.1.1.4'
O O 0.0106 0.0060 'International Tables Vol C Tables 4.2.6.8 and 6.1.1.4'

loop_
_geom_angle_atom_site_label_1
_geom_angle_atom_site_label_2
_geom_angle_atom_site_label_3
_geom_angle
C2 C1 C8 60.48(11)
C9 C1 C2 112.49(14)
C9 C1 C8 112.83(13)
C9 C1 C10 117.95(14)
C10 C1 C2 120.33(14)
C10 C1 C8 120.01(14)
C1 C2 C8 60.02(10)
C1 C2 H2 115.5(12)
C3 C2 C1 118.32(15)
C3 C2 C8 120.95(15)
C3 C2 H2 115.7(12)
C8 C2 H2 114.8(13)
C2 C3 H3 118.1(13)
C4 C3 C2 121.43(16)
C4 C3 H3 120.5(13)
C3 C4 C5 118.36(16)
C3 C4 H4 123.9(15)
C5 C4 H4 117.6(15)
C4 C5 H5 113.6(13)
C6 C5 C4 104.90(14)
C6 C5 H5 112.6(13)
C9 C5 C4 108.35(14)
C9 C5 C6 109.82(14)
C9 C5 H5 107.6(13)
C5 C6 H6 117.1(13)
C7 C6 C5 118.82(16)
C7 C6 H6 123.6(13)
C6 C7 C8 120.75(16)
C6 C7 H7 122.6(13)
C8 C7 H7 116.6(13)
C1 C8 C2 59.51(10)
C1 C8 H8 112.5(12)
C2 C8 H8 114.4(12)
C7 C8 C1 118.89(14)
C7 C8 C2 120.91(15)
C7 C8 H8 117.5(12)
O1 C9 C1 122.94(16)
O1 C9 C5 122.59(15)
C1 C9 C5 114.46(14)
C11 C10 C1 119.63(14)
C15 C10 C1 121.54(14)
C15 C10 C11 118.79(15)
C10 C11 H11 118.2(13)
C12 C11 C10 120.82(15)
C12 C11 H11 120.9(13)
C11 C12 H12 121.0(13)
C13 C12 C11 118.07(15)
C13 C12 H12 120.9(13)
F1 C13 C12 118.27(15)
F1 C13 C14 118.66(15)
C14 C13 C12 123.07(15)
C13 C14 C15 118.09(16)
C13 C14 H14 120.7(12)
C15 C14 H14 121.2(12)
C10 C15 H15 121.5(13)
C14 C15 C10 121.15(15)
C14 C15 H15 117.3(13)

loop_
_geom_bond_atom_site_label_1
_geom_bond_atom_site_label_2
_geom_bond_distance
F1 C13 1.3635(19)
O1 C9 1.217(2)
C1 C2 1.528(2)
C1 C8 1.536(2)
C1 C9 1.485(2)
C1 C10 1.486(2)
C2 C3 1.473(3)
C2 C8 1.543(2)
C2 H2 0.95(2)
C3 C4 1.324(3)
C3 H3 0.97(2)
C4 C5 1.522(3)
C4 H4 0.93(3)
C5 C6 1.520(2)
C5 C9 1.514(2)
C5 H5 0.97(2)
C6 C7 1.328(2)
C6 H6 0.94(2)
C7 C8 1.476(2)
C7 H7 0.96(2)
C8 H8 0.97(2)
C10 C11 1.401(2)
C10 C15 1.390(2)
C11 C12 1.389(2)
C11 H11 0.91(2)
C12 C13 1.379(2)
C12 H12 0.94(2)
C13 C14 1.375(2)
C14 C15 1.389(2)
C14 H14 1.01(2)
C15 H15 0.94(2)

loop_
_geom_torsion_atom_site_label_1
_geom_torsion_atom_site_label_2
_geom_torsion_atom_site_label_3
_geom_torsion_atom_site_label_4
_geom_torsion
C1 C2 C3 C4 24.2(3)
C1 C2 C8 C7 -107.51(17)
C1 C8 C2 C1 0.000(0)
C1 C8 C2 C3 107.02(18)
C1 C8 C7 C6 -23.6(2)
C1 C9 C5 C4 58.17(18)
C1 C9 C5 C6 -55.88(18)
C2 C1 C9 O1 145.32(16)
C2 C8 C1 C2 0.000(0)
C3 C4 C5 C6 75.2(2)
C4 C5 C9 O1 -121.11(18)
C5 C4 C3 C2 2.3(3)
C5 C9 C1 C2 -33.95(19)
C6 C5 C9 O1 124.85(17)
C6 C7 C8 C2 46.2(2)
C7 C6 C5 C4 -75.53(19)
C7 C8 C1 C2 110.86(18)
C7 C8 C2 C3 -0.5(2)
C8 C1 C2 C3 -111.32(18)
C8 C1 C9 O1 -148.54(16)
C8 C1 C9 C5 32.20(19)
C8 C2 C1 C8 0.000(0)
C8 C2 C3 C4 -46.0(3)
C8 C7 C6 C5 -2.0(3)
C9 C1 C2 C3 -6.9(2)
C9 C1 C2 C8 104.37(15)
C9 C1 C8 C2 -103.80(15)
C9 C1 C8 C7 7.1(2)
C9 C5 C4 C3 -42.1(2)
C9 C5 C6 C7 40.7(2)
C10 C1 C2 C3 139.13(16)
C10 C1 C2 C8 -109.54(17)
C10 C1 C8 C2 110.06(17)
C10 C1 C8 C7 -139.08(16)
C10 C1 C9 O1 -1.6(2)
C10 C1 C9 C5 179.09(14)
C11 C10 C1 C2 149.48(16)
C11 C10 C1 C8 78.23(19)
C11 C10 C1 C9 -66.2(2)
C15 C10 C1 C2 -32.7(2)
C15 C10 C1 C8 -103.97(18)
C15 C10 C1 C9 111.57(18)
